data_7233237
loop_
_publ_author_name
'Forquin, Benjamin'
'Berthaud, Julien'
'Jouaiti, Abdelaziz'
'Kyritskas, Nathalie'
'Ferlay, Sylvie'
'Hosseini, Mir Wais'

_publ_section_title
;
 Molecular tectonics: enantiomerically pure chiral crystals based on
 trans-1,2-cyclohexanediol
;
_journal_issue 34
_journal_name_full CrystEngComm
_journal_page_first 5129
_journal_paper_doi 10.1039/C9CE00807A
_journal_volume 21
_journal_year 2019
_chemical_absolute_configuration ad
_chemical_formula_moiety 'C30 H26 Cd N2 O6 [+ solvent]'
_chemical_formula_sum 'C30 H26 Cd N2 O6'
_chemical_formula_weight 622.93
_space_group_crystal_system monoclinic
_space_group_IT_number 5
_space_group_name_Hall 'C 2y'
_space_group_name_H-M_alt 'C 1 2 1'
_symmetry_space_group_name_Hall 'C 2y'
_symmetry_space_group_name_H-M 'C 1 2 1'
_atom_sites_solution_hydrogens geom
_audit_creation_method SHELXL-2014/6
_audit_update_record
;
2019-04-05 deposited with the CCDC.    2019-07-23 downloaded from the CCDC.
;
_cell_angle_alpha 90
_cell_angle_beta 109.199(3)
_cell_angle_gamma 90
_cell_formula_units_Z 4
_cell_length_a 15.6883(18)
_cell_length_b 11.7144(12)
_cell_length_c 17.7770(18)
_cell_measurement_reflns_used 5000
_cell_measurement_temperature 173(2)
_cell_measurement_theta_max 25.
_cell_measurement_theta_min 2.5
_cell_volume 3085.3(6)
_computing_cell_refinement 'Bruker SAINT'
_computing_data_collection 'Bruker APEX2'
_computing_data_reduction 'Bruker SAINT'
_computing_molecular_graphics 'Bruker SHELXTL'
_computing_publication_material 'Bruker SHELXTL'
_computing_structure_refinement 'SHELXL-2014/6 (Sheldrick, 2014)'
_computing_structure_solution 'SHELXS-97 (Sheldrick, 2008)'
_diffrn_ambient_temperature 173(2)
_diffrn_measured_fraction_theta_full 0.962
_diffrn_measured_fraction_theta_max 0.867
_diffrn_measurement_device_type 'Bruker APEX-II CCD'
_diffrn_measurement_method '\f and \w scans'
_diffrn_radiation_type MoK\a
_diffrn_radiation_wavelength 0.71073
_diffrn_reflns_av_R_equivalents 0.0355
_diffrn_reflns_av_unetI/netI 0.1481
_diffrn_reflns_Laue_measured_fraction_full 0.962
_diffrn_reflns_Laue_measured_fraction_max 0.867
_diffrn_reflns_limit_h_max 17
_diffrn_reflns_limit_h_min -22
_diffrn_reflns_limit_k_max 7
_diffrn_reflns_limit_k_min -16
_diffrn_reflns_limit_l_max 17
_diffrn_reflns_limit_l_min -24
_diffrn_reflns_number 5664
_diffrn_reflns_point_group_measured_fraction_full 0.623
_diffrn_reflns_point_group_measured_fraction_max 0.566
_diffrn_reflns_theta_full 25.000
_diffrn_reflns_theta_max 30.000
_diffrn_reflns_theta_min 2.216
_exptl_absorpt_coefficient_mu 0.749
_exptl_absorpt_correction_T_max 0.981
_exptl_absorpt_correction_T_min 0.973
_exptl_absorpt_correction_type multi-scan
_exptl_absorpt_process_details sadabs
_exptl_crystal_colour colorless
_exptl_crystal_density_diffrn 1.341
_exptl_crystal_density_meas ?
_exptl_crystal_description prism
_exptl_crystal_F_000 1264
_exptl_crystal_size_max 0.040
_exptl_crystal_size_mid 0.040
_exptl_crystal_size_min 0.040
_refine_diff_density_max 1.787
_refine_diff_density_min -1.525
_refine_diff_density_rms 0.255
_refine_ls_abs_structure_details
;
 Classical Flack method preferred over Parsons because s.u. lower.
;
_refine_ls_abs_structure_Flack -0.04(10)
_refine_ls_extinction_coef 0.0056(12)
_refine_ls_extinction_expression Fc^*^=kFc[1+0.001xFc^2^\l^3^/sin(2\q)]^-1/4^
_refine_ls_extinction_method SHELXL
_refine_ls_goodness_of_fit_ref 1.085
_refine_ls_hydrogen_treatment constr
_refine_ls_matrix_type full
_refine_ls_number_parameters 293
_refine_ls_number_reflns 5140
_refine_ls_number_restraints 14
_refine_ls_restrained_S_all 1.090
_refine_ls_R_factor_all 0.1708
_refine_ls_R_factor_gt 0.1084
_refine_ls_shift/su_max 0.047
_refine_ls_shift/su_mean 0.005
_refine_ls_structure_factor_coef Fsqd
_refine_ls_weighting_details 'w=1/[\s^2^(Fo^2^)+(0.1800P)^2^] where P=(Fo^2^+2Fc^2^)/3'
_refine_ls_weighting_scheme calc
_refine_ls_wR_factor_gt 0.2562
_refine_ls_wR_factor_ref 0.3170
_reflns_Friedel_coverage 0.350
_reflns_Friedel_fraction_full 0.390
_reflns_Friedel_fraction_max 0.338
_reflns_number_gt 3038
_reflns_number_total 5140
_reflns_threshold_expression 'I > 2\s(I)'
_cod_data_source_file c9ce00807a2.cif
_cod_data_source_block e3543n_c
_cod_depositor_comments
;
The following automatic conversions were performed:

'_exptl_crystal_density_meas' value 'none' was changed to '?' - the
value is perceived as not measured.

Automatic conversion script
Id: cif_fix_values 4973 2017-02-22 13:04:09Z antanas 

 Adding full bibliography for 7233236--7233242.cif.
;
_cod_database_code 7233237
_shelx_space_group_comment
;
The symmetry employed for this shelxl refinement is uniquely defined
by the following loop, which should always be used as a source of
symmetry information in preference to the above space-group names.
They are only intended as comments.
;
_shelx_estimated_absorpt_t_min 0.971
_shelx_estimated_absorpt_t_max 0.971
_shelxl_version_number 2014/6

loop_
_space_group_symop_operation_xyz
'x, y, z'
'-x, y, -z'
'x+1/2, y+1/2, z'
'-x+1/2, y+1/2, -z'

loop_
_atom_site_label
_atom_site_type_symbol
_atom_site_fract_x
_atom_site_fract_y
_atom_site_fract_z
_atom_site_U_iso_or_equiv
_atom_site_adp_type
_atom_site_occupancy
_atom_site_site_symmetry_order
_atom_site_calc_flag
_atom_site_refinement_flags_posn
_atom_site_refinement_flags_adp
N1 N 0.4283(8) 0.0436(7) 0.0624(6) 0.036(3) Uani 1 1 d G .
C1 C 0.4859(8) -0.0142(9) 0.1276(5) 0.036(3) Uani 1 1 d G .
H1 H 0.5248 0.0274 0.1714 0.043 Uiso 1 1 calc R U
C2 C 0.4868(8) -0.1328(9) 0.1289(5) 0.037(5) Uani 1 1 d G .
H2 H 0.5262 -0.1723 0.1735 0.044 Uiso 1 1 calc R U
C3 C 0.4299(9) -0.1937(7) 0.0649(6) 0.025(4) Uani 1 1 d G .
C4 C 0.3722(9) -0.1360(9) -0.0004(5) 0.042(5) Uani 1 1 d G .
H4 H 0.3333 -0.1776 -0.0441 0.050 Uiso 1 1 calc R U
C5 C 0.3714(8) -0.0173(9) -0.0016(5) 0.037(5) Uani 1 1 d G .
H5 H 0.3320 0.0221 -0.0462 0.045 Uiso 1 1 calc R U
Cd1 Cd 0.42075(7) 0.24170(11) 0.06191(5) 0.0361(4) Uani 1 1 d . .
C7 C 0.4319(8) -0.3236(7) 0.0665(7) 0.041(4) Uani 1 1 d G .
C8 C 0.5076(7) -0.3844(9) 0.1115(8) 0.041(4) Uani 1 1 d G .
H8 H 0.5603 -0.3450 0.1426 0.049 Uiso 1 1 calc R U
C9 C 0.5062(7) -0.5031(9) 0.1108(7) 0.041(5) Uani 1 1 d G .
H9 H 0.5580 -0.5447 0.1415 0.050 Uiso 1 1 calc R U
N2 N 0.4291(8) -0.5609(7) 0.0653(6) 0.033(4) Uani 1 1 d G .
C10 C 0.3535(7) -0.5000(9) 0.0204(8) 0.040(5) Uani 1 1 d G .
H10 H 0.3008 -0.5395 -0.0107 0.048 Uiso 1 1 calc R U
C11 C 0.3549(7) -0.3814(9) 0.0210(8) 0.040(5) Uani 1 1 d G .
H11 H 0.3031 -0.3398 -0.0097 0.048 Uiso 1 1 calc R U
O1 O 0.5740(7) 0.2351(18) 0.0807(5) 0.038(2) Uani 1 1 d . .
O2 O 0.6982(7) 0.2562(13) 0.0555(5) 0.038(3) Uani 1 1 d . .
C12 C 0.6603(10) 0.250(2) 0.1068(7) 0.032(3) Uani 1 1 d . .
C13 C 0.7080(7) 0.2637(9) 0.1900(5) 0.039(4) Uani 1 1 d G .
C14 C 0.8005(7) 0.2830(12) 0.2140(7) 0.055(5) Uani 1 1 d G .
H14 H 0.8300 0.2899 0.1754 0.066 Uiso 1 1 calc R U
C15 C 0.8497(6) 0.2922(15) 0.2946(7) 0.065(7) Uani 1 1 d G .
H15 H 0.9130 0.3054 0.3110 0.078 Uiso 1 1 calc R U
C16 C 0.8065(7) 0.2820(13) 0.3511(5) 0.049(5) Uani 1 1 d DG .
C17 C 0.7140(7) 0.2627(13) 0.3270(5) 0.047(6) Uani 1 1 d G .
H17 H 0.6844 0.2557 0.3657 0.056 Uiso 1 1 calc R U
C18 C 0.6647(5) 0.2535(12) 0.2465(6) 0.037(4) Uani 1 1 d G .
H18 H 0.6015 0.2403 0.2300 0.045 Uiso 1 1 calc R U
O3 O 0.8641(9) 0.2936(17) 0.4294(7) 0.078(6) Uani 1 1 d D .
C19 C 0.8255(14) 0.3198(15) 0.4933(8) 0.058(6) Uani 1 1 d D .
H19 H 0.7625 0.2904 0.4811 0.069 Uiso 1 1 calc R U
C20 C 0.8320(14) 0.4492(15) 0.5058(9) 0.050(5) Uani 1 1 d D .
H20 H 0.8944 0.4765 0.5122 0.060 Uiso 1 1 calc R U
C21 C 0.8055(19) 0.4815(18) 0.5803(10) 0.082(9) Uani 1 1 d D .
H21A H 0.8076 0.5654 0.5877 0.099 Uiso 1 1 calc R U
H21B H 0.7435 0.4549 0.5736 0.099 Uiso 1 1 calc R U
C22 C 0.8739(18) 0.4231(15) 0.6531(9) 0.074(8) Uani 1 1 d D .
H22A H 0.8600 0.4431 0.7019 0.088 Uiso 1 1 calc R U
H22B H 0.9356 0.4502 0.6595 0.088 Uiso 1 1 calc R U
C23 C 0.8689(17) 0.2916(14) 0.6412(9) 0.079(8) Uani 1 1 d D .
H23A H 0.8073 0.2643 0.6353 0.094 Uiso 1 1 calc R U
H23B H 0.9118 0.2538 0.6884 0.094 Uiso 1 1 calc R U
C24 C 0.8929(14) 0.2609(14) 0.5658(8) 0.064(7) Uani 1 1 d D .
H24A H 0.9550 0.2866 0.5722 0.077 Uiso 1 1 calc R U
H24B H 0.8900 0.1772 0.5579 0.077 Uiso 1 1 calc R U
O4 O 0.2685(11) 0.0009(15) 0.4384(9) 0.064(4) Uani 1 1 d . .
C25 C 0.2959(9) 0.0522(13) 0.3808(6) 0.059(6) Uani 1 1 d G .
C26 C 0.2338(7) 0.0511(12) 0.3041(8) 0.053(5) Uani 1 1 d G .
H26 H 0.1763 0.0167 0.2943 0.064 Uiso 1 1 calc R U
C27 C 0.2559(8) 0.1003(12) 0.2418(6) 0.056(6) Uani 1 1 d G .
H27 H 0.2135 0.0995 0.1894 0.068 Uiso 1 1 calc R U
C28 C 0.3400(8) 0.1506(12) 0.2561(6) 0.043(4) Uani 1 1 d G .
C29 C 0.4021(7) 0.1516(13) 0.3327(7) 0.057(6) Uani 1 1 d G .
H29 H 0.4595 0.1860 0.3425 0.068 Uiso 1 1 calc R U
C30 C 0.3800(9) 0.1025(14) 0.3951(5) 0.067(7) Uani 1 1 d G .
H30 H 0.4224 0.1032 0.4475 0.080 Uiso 1 1 calc R U
C31 C 0.3679(13) 0.2001(15) 0.1909(9) 0.040(4) Uani 1 1 d . .
O5 O 0.4462(8) 0.2274(17) 0.2011(7) 0.047(4) Uani 1 1 d . .
O6 O 0.3076(9) 0.2101(11) 0.1216(7) 0.048(3) Uani 1 1 d . .

loop_
_atom_site_aniso_label
_atom_site_aniso_U_11
_atom_site_aniso_U_22
_atom_site_aniso_U_33
_atom_site_aniso_U_23
_atom_site_aniso_U_13
_atom_site_aniso_U_12
N1 0.050(8) 0.026(7) 0.033(7) -0.003(5) 0.015(7) -0.006(5)
C1 0.050(8) 0.026(7) 0.033(7) -0.003(5) 0.015(7) -0.006(5)
C2 0.069(12) 0.022(8) 0.011(7) -0.002(5) 0.004(8) 0.006(8)
C3 0.047(11) 0.012(7) 0.028(9) 0.001(5) 0.029(9) 0.000(6)
C4 0.065(12) 0.030(9) 0.020(8) 0.013(6) 0.000(9) -0.016(8)
C5 0.043(10) 0.024(8) 0.041(11) 0.008(7) 0.010(9) -0.009(7)
Cd1 0.0587(7) 0.0174(4) 0.0248(5) 0.0002(7) 0.0036(4) -0.0005(8)
C7 0.052(9) 0.018(7) 0.041(9) -0.005(5) 0.001(8) -0.005(5)
C8 0.052(9) 0.018(7) 0.041(9) -0.005(5) 0.001(8) -0.005(5)
C9 0.066(12) 0.014(7) 0.032(9) -0.005(6) -0.001(9) -0.006(7)
N2 0.050(10) 0.031(9) 0.012(8) -0.005(5) 0.003(7) 0.000(7)
C10 0.062(12) 0.022(8) 0.029(9) -0.014(6) 0.005(9) 0.003(8)
C11 0.062(12) 0.022(8) 0.029(9) -0.014(6) 0.005(9) 0.003(8)
O1 0.049(5) 0.040(6) 0.019(4) -0.010(7) 0.002(4) -0.017(9)
O2 0.065(6) 0.031(9) 0.010(4) -0.003(4) 0.004(4) -0.005(6)
C12 0.059(8) 0.018(8) 0.013(5) 0.002(7) 0.003(5) 0.002(9)
C13 0.053(9) 0.012(9) 0.038(9) -0.008(5) -0.003(7) -0.002(5)
C14 0.066(12) 0.057(12) 0.036(10) -0.015(9) 0.009(9) -0.004(10)
C15 0.040(10) 0.083(16) 0.059(15) -0.025(12) -0.001(10) 0.012(10)
C16 0.057(11) 0.058(11) 0.022(9) -0.009(7) -0.001(8) 0.004(9)
C17 0.064(10) 0.054(17) 0.024(7) -0.001(7) 0.014(7) 0.011(9)
C18 0.048(7) 0.033(10) 0.021(6) -0.003(7) -0.002(6) 0.003(8)
O3 0.073(9) 0.128(17) 0.020(7) -0.025(8) -0.002(6) 0.019(9)
C19 0.082(14) 0.055(12) 0.025(9) 0.001(8) 0.001(9) 0.013(11)
C20 0.061(12) 0.045(11) 0.030(10) 0.001(8) -0.004(8) -0.002(9)
C21 0.14(2) 0.09(2) 0.025(10) 0.005(11) 0.034(14) 0.016(19)
C22 0.13(2) 0.063(15) 0.020(9) 0.003(9) 0.022(12) -0.013(15)
C23 0.12(2) 0.046(12) 0.044(12) 0.008(10) -0.003(13) -0.023(14)
C24 0.107(15) 0.025(15) 0.034(9) 0.000(6) -0.013(10) 0.000(9)
O4 0.074(10) 0.082(12) 0.038(8) 0.027(8) 0.025(7) 0.008(9)
C25 0.071(13) 0.051(12) 0.039(11) 0.029(9) -0.002(10) 0.008(11)
C26 0.065(12) 0.047(11) 0.040(10) 0.016(9) 0.006(9) -0.002(10)
C27 0.053(11) 0.040(10) 0.057(13) 0.013(9) -0.008(10) 0.020(9)
C28 0.060(11) 0.041(10) 0.026(8) 0.009(7) 0.012(8) 0.007(9)
C29 0.053(11) 0.062(13) 0.042(11) 0.009(10) -0.001(9) -0.008(10)
C30 0.090(16) 0.066(14) 0.027(9) 0.015(9) -0.003(10) -0.016(13)
C31 0.067(11) 0.031(7) 0.014(7) 0.002(5) 0.003(7) 0.002(8)
O5 0.059(6) 0.035(10) 0.036(6) 0.008(7) 0.002(5) -0.008(8)
O6 0.063(7) 0.040(8) 0.028(6) 0.005(5) -0.003(5) 0.004(6)

loop_
_atom_type_symbol
_atom_type_description
_atom_type_scat_dispersion_real
_atom_type_scat_dispersion_imag
_atom_type_scat_source
C C 0.0033 0.0016 'International Tables Vol C Tables 4.2.6.8 and 6.1.1.4'
H H 0.0000 0.0000 'International Tables Vol C Tables 4.2.6.8 and 6.1.1.4'
N N 0.0061 0.0033 'International Tables Vol C Tables 4.2.6.8 and 6.1.1.4'
O O 0.0106 0.0060 'International Tables Vol C Tables 4.2.6.8 and 6.1.1.4'
Cd Cd -0.8075 1.2024 'International Tables Vol C Tables 4.2.6.8 and 6.1.1.4'

loop_
_geom_angle_atom_site_label_1
_geom_angle_atom_site_label_2
_geom_angle_atom_site_label_3
_geom_angle
_geom_angle_site_symmetry_1
_geom_angle_site_symmetry_3
C1 N1 C5 120.0 . .
C1 N1 Cd1 120.5(5) . .
C5 N1 Cd1 119.4(5) . .
N1 C1 C2 120.0 . .
N1 C1 H1 120.0 . .
C2 C1 H1 120.0 . .
C1 C2 C3 120.0 . .
C1 C2 H2 120.0 . .
C3 C2 H2 120.0 . .
C4 C3 C2 120.0 . .
C4 C3 C7 120.4(9) . .
C2 C3 C7 119.6(9) . .
C5 C4 C3 120.0 . .
C5 C4 H4 120.0 . .
C3 C4 H4 120.0 . .
C4 C5 N1 120.0 . .
C4 C5 H5 120.0 . .
N1 C5 H5 120.0 . .
O2 Cd1 N2 88.4(15) 2_655 1_565
O2 Cd1 O1 128.7(4) 2_655 .
N2 Cd1 O1 89.0(18) 1_565 .
O2 Cd1 N1 95.9(4) 2_655 .
N2 Cd1 N1 174.2(18) 1_565 .
O1 Cd1 N1 85.2(6) . .
O2 Cd1 O5 139.2(4) 2_655 .
N2 Cd1 O5 93.1(18) 1_565 .
O1 Cd1 O5 92.1(4) . .
N1 Cd1 O5 86.3(5) . .
O2 Cd1 O6 85.1(4) 2_655 .
N2 Cd1 O6 101(2) 1_565 .
O1 Cd1 O6 145.3(4) . .
N1 Cd1 O6 83.5(4) . .
O5 Cd1 O6 54.5(4) . .
O2 Cd1 O1 52.1(4) 2_655 2_655
N2 Cd1 O1 92.1(19) 1_565 2_655
O1 Cd1 O1 76.8(3) . 2_655
N1 Cd1 O1 87.4(5) . 2_655
O5 Cd1 O1 167.7(4) . 2_655
O6 Cd1 O1 135.0(4) . 2_655
O2 Cd1 C31 113.3(5) 2_655 .
N2 Cd1 C31 101(2) 1_565 .
O1 Cd1 C31 117.4(5) . .
N1 Cd1 C31 81.2(5) . .
O5 Cd1 C31 26.6(4) . .
O6 Cd1 C31 28.2(4) . .
O1 Cd1 C31 160.6(5) 2_655 .
C8 C7 C11 120.0 . .
C8 C7 C3 122.2(10) . .
C11 C7 C3 117.8(10) . .
C7 C8 C9 120.0 . .
C7 C8 H8 120.0 . .
C9 C8 H8 120.0 . .
C8 C9 N2 120.0 . .
C8 C9 H9 120.0 . .
N2 C9 H9 120.0 . .
C10 N2 C9 120.0 . .
C10 N2 Cd1 117.8(5) . 1_545
C9 N2 Cd1 122.2(5) . 1_545
N2 C10 C11 120.0 . .
N2 C10 H10 120.0 . .
C11 C10 H10 120.0 . .
C10 C11 C7 120.0 . .
C10 C11 H11 120.0 . .
C7 C11 H11 120.0 . .
C12 O1 Cd1 164.3(13) . .
C12 O1 Cd1 88.9(8) . 2_655
Cd1 O1 Cd1 103.0(3) . 2_655
C12 O2 Cd1 102.7(9) . 2_655
O2 C12 O1 116.2(11) . .
O2 C12 C13 122.6(13) . .
O1 C12 C13 121.2(13) . .
C14 C13 C18 120.0 . .
C14 C13 C12 118.3(10) . .
C18 C13 C12 121.6(10) . .
C15 C14 C13 120.0 . .
C15 C14 H14 120.0 . .
C13 C14 H14 120.0 . .
C16 C15 C14 120.0 . .
C16 C15 H15 120.0 . .
C14 C15 H15 120.0 . .
C15 C16 C17 120.0 . .
C15 C16 O3 113.8(11) . .
C17 C16 O3 126.2(11) . .
C18 C17 C16 120.0 . .
C18 C17 H17 120.0 . .
C16 C17 H17 120.0 . .
C17 C18 C13 120.0 . .
C17 C18 H18 120.0 . .
C13 C18 H18 120.0 . .
C16 O3 C19 119.4(13) . .
O3 C19 C24 102.0(14) . .
O3 C19 C20 106.9(16) . .
C24 C19 C20 109.2(14) . .
O3 C19 H19 112.7 . .
C24 C19 H19 112.7 . .
C20 C19 H19 112.7 . .
O4 C20 C19 107.8(13) 3 .
O4 C20 C21 107.8(16) 3 .
C19 C20 C21 109.8(14) . .
O4 C20 H20 110.5 3 .
C19 C20 H20 110.5 . .
C21 C20 H20 110.5 . .
C22 C21 C20 107.4(14) . .
C22 C21 H21A 110.2 . .
C20 C21 H21A 110.2 . .
C22 C21 H21B 110.2 . .
C20 C21 H21B 110.2 . .
H21A C21 H21B 108.5 . .
C21 C22 C23 109.7(14) . .
C21 C22 H22A 109.7 . .
C23 C22 H22A 109.7 . .
C21 C22 H22B 109.7 . .
C23 C22 H22B 109.7 . .
H22A C22 H22B 108.2 . .
C22 C23 C24 109.4(13) . .
C22 C23 H23A 109.8 . .
C24 C23 H23A 109.8 . .
C22 C23 H23B 109.8 . .
C24 C23 H23B 109.8 . .
H23A C23 H23B 108.2 . .
C19 C24 C23 109.0(13) . .
C19 C24 H24A 109.9 . .
C23 C24 H24A 109.9 . .
C19 C24 H24B 109.9 . .
C23 C24 H24B 109.9 . .
H24A C24 H24B 108.3 . .
C20 O4 C25 120.8(15) 3_445 .
O4 C25 C26 116.0(11) . .
O4 C25 C30 124.0(11) . .
C26 C25 C30 120.0 . .
C25 C26 C27 120.0 . .
C25 C26 H26 120.0 . .
C27 C26 H26 120.0 . .
C28 C27 C26 120.0 . .
C28 C27 H27 120.0 . .
C26 C27 H27 120.0 . .
C29 C28 C27 120.0 . .
C29 C28 C31 118.0(10) . .
C27 C28 C31 121.9(10) . .
C30 C29 C28 120.0 . .
C30 C29 H29 120.0 . .
C28 C29 H29 120.0 . .
C29 C30 C25 120.0 . .
C29 C30 H30 120.0 . .
C25 C30 H30 120.0 . .
O5 C31 O6 120.2(17) . .
O5 C31 C28 121.8(13) . .
O6 C31 C28 118.0(17) . .
O5 C31 Cd1 60.6(9) . .
O6 C31 Cd1 60.6(10) . .
C28 C31 Cd1 167.3(12) . .
C31 O5 Cd1 92.8(9) . .
C31 O6 Cd1 91.2(12) . .

loop_
_geom_bond_atom_site_label_1
_geom_bond_atom_site_label_2
_geom_bond_distance
_geom_bond_site_symmetry_2
N1 C1 1.3900 .
N1 C5 1.3900 .
N1 Cd1 2.324(8) .
C1 C2 1.3900 .
C1 H1 0.9500 .
C2 C3 1.3900 .
C2 H2 0.9500 .
C3 C4 1.3900 .
C3 C7 1.522(9) .
C4 C5 1.3900 .
C4 H4 0.9500 .
C5 H5 0.9500 .
Cd1 O2 2.304(9) 2_655
Cd1 N2 2.316(9) 1_565
Cd1 O1 2.318(11) .
Cd1 O5 2.379(12) .
Cd1 O6 2.377(15) .
Cd1 O1 2.564(9) 2_655
Cd1 C31 2.727(19) .
C7 C8 1.3900 .
C7 C11 1.3900 .
C8 C9 1.3900 .
C8 H8 0.9500 .
C9 N2 1.3900 .
C9 H9 0.9500 .
N2 C10 1.3900 .
N2 Cd1 2.316(8) 1_545
C10 C11 1.3900 .
C10 H10 0.9500 .
C11 H11 0.9500 .
O1 C12 1.290(18) .
O1 Cd1 2.564(9) 2_655
O2 C12 1.243(19) .
O2 Cd1 2.304(9) 2_655
C12 C13 1.429(14) .
C13 C14 1.3900 .
C13 C18 1.3900 .
C14 C15 1.3900 .
C14 H14 0.9500 .
C15 C16 1.3900 .
C15 H15 0.9500 .
C16 C17 1.3900 .
C16 O3 1.395(12) .
C17 C18 1.3900 .
C17 H17 0.9500 .
C18 H18 0.9500 .
O3 C19 1.484(17) .
C19 C24 1.535(16) .
C19 C20 1.531(18) .
C19 H19 1.0000 .
C20 O4 1.42(2) 3
C20 C21 1.560(18) .
C20 H20 1.0000 .
C21 C22 1.542(18) .
C21 H21A 0.9900 .
C21 H21B 0.9900 .
C22 C23 1.553(17) .
C22 H22A 0.9900 .
C22 H22B 0.9900 .
C23 C24 1.550(18) .
C23 H23A 0.9900 .
C23 H23B 0.9900 .
C24 H24A 0.9900 .
C24 H24B 0.9900 .
O4 C20 1.42(2) 3_445
O4 C25 1.372(16) .
C25 C26 1.3900 .
C25 C30 1.3900 .
C26 C27 1.3900 .
C26 H26 0.9500 .
C27 C28 1.3900 .
C27 H27 0.9500 .
C28 C29 1.3900 .
C28 C31 1.48(2) .
C29 C30 1.3900 .
C29 H29 0.9500 .
C30 H30 0.9500 .
C31 O5 1.22(2) .
C31 O6 1.289(18) .
